data_7048778
loop_
_publ_author_name
'Zhang, Ju-Wen'
'Man, Yi'
'Liu, Wen-Hua'
'Liu, Bin-Qiu'
'Dong, Yan-Ping'

_publ_section_title
;
 A Dy<sub>2</sub> dimer derived from a two-dimensional network with a high
 U<sub>eff</sub> value.
;
_journal_issue 8
_journal_name_full 'Dalton transactions (Cambridge, England : 2003)'
_journal_page_first 2560
_journal_page_last 2563
_journal_paper_doi 10.1039/c8dt04836c
_journal_volume 48
_journal_year 2019
_chemical_formula_sum 'C26 H12 Cl4 Dy N2 O6'
_chemical_formula_weight 752.68
_space_group_IT_number 14
_space_group_name_Hall '-P 2yn'
_space_group_name_H-M_alt 'P 1 21/n 1'
_symmetry_cell_setting monoclinic
_symmetry_space_group_name_Hall '-P 2yn'
_symmetry_space_group_name_H-M 'P 1 21/n 1'
_atom_sites_solution_hydrogens geom
_atom_sites_solution_primary direct
_atom_sites_solution_secondary difmap
_audit_creation_method SHELXL-97
_audit_update_record
;
2019-01-07 deposited with the CCDC.
2019-01-23 downloaded from the CCDC.
;
_cell_angle_alpha 90.00
_cell_angle_beta 106.1630(10)
_cell_angle_gamma 90.00
_cell_formula_units_Z 4
_cell_length_a 11.4829(5)
_cell_length_b 18.7948(8)
_cell_length_c 12.6254(6)
_cell_measurement_reflns_used 4794
_cell_measurement_temperature 296(2)
_cell_measurement_theta_max 28.42
_cell_measurement_theta_min 2.00
_cell_volume 2617.1(2)
_computing_cell_refinement 'SMART (Bruker, 2001)'
_computing_data_collection 'SMART (Bruker, 2001)'
_computing_data_reduction 'SAINT+ (Bruker, 1999)'
_computing_molecular_graphics 'PLATON (Spek, 2003)'
_computing_publication_material 'SHELXTL (1998)'
_computing_structure_refinement 'SHELXL-97 (Sheldrick, 1997)'
_computing_structure_solution 'SHELXS-97 (Sheldrick, 1990)'
_diffrn_ambient_temperature 296(2)
_diffrn_measured_fraction_theta_full 0.997
_diffrn_measured_fraction_theta_max 0.997
_diffrn_measurement_device_type 'CCD area detector'
_diffrn_measurement_method 'phi and omega scans'
_diffrn_radiation_monochromator graphite
_diffrn_radiation_source 'fine-focus sealed tube'
_diffrn_radiation_type MoK\a
_diffrn_radiation_wavelength 0.71073
_diffrn_reflns_av_R_equivalents 0.0384
_diffrn_reflns_av_unetI/netI 0.0452
_diffrn_reflns_limit_h_max 15
_diffrn_reflns_limit_h_min -15
_diffrn_reflns_limit_k_max 23
_diffrn_reflns_limit_k_min -25
_diffrn_reflns_limit_l_max 16
_diffrn_reflns_limit_l_min -14
_diffrn_reflns_number 19423
_diffrn_reflns_theta_full 28.42
_diffrn_reflns_theta_max 28.42
_diffrn_reflns_theta_min 2.00
_exptl_absorpt_coefficient_mu 3.309
_exptl_absorpt_correction_T_max 0.7122
_exptl_absorpt_correction_T_min 0.6729
_exptl_absorpt_correction_type multi-scan
_exptl_absorpt_process_details SADABS
_exptl_crystal_colour Colourless
_exptl_crystal_density_diffrn 1.910
_exptl_crystal_density_method 'not measured'
_exptl_crystal_description BLOCK
_exptl_crystal_F_000 1456
_exptl_crystal_size_max 0.13
_exptl_crystal_size_mid 0.12
_exptl_crystal_size_min 0.11
_refine_diff_density_max 0.515
_refine_diff_density_min -0.678
_refine_diff_density_rms 0.113
_refine_ls_extinction_method none
_refine_ls_goodness_of_fit_ref 1.074
_refine_ls_hydrogen_treatment constr
_refine_ls_matrix_type full
_refine_ls_number_parameters 352
_refine_ls_number_reflns 6569
_refine_ls_number_restraints 0
_refine_ls_restrained_S_all 1.074
_refine_ls_R_factor_all 0.0449
_refine_ls_R_factor_gt 0.0289
_refine_ls_shift/su_max 0.001
_refine_ls_shift/su_mean 0.000
_refine_ls_structure_factor_coef Fsqd
_refine_ls_weighting_details 'calc w=1/[\s^2^(Fo^2^)+(0.0153P)^2^+0.4425P] where P=(Fo^2^+2Fc^2^)/3'
_refine_ls_weighting_scheme calc
_refine_ls_wR_factor_gt 0.0480
_refine_ls_wR_factor_ref 0.0515
_reflns_number_gt 5183
_reflns_number_total 6569
_reflns_threshold_expression >2sigma(I)
_cod_data_source_file c8dt04836c2.cif
_cod_data_source_block 1
_cod_depositor_comments 'Adding full bibliography for 7048778.cif.'
_cod_original_sg_symbol_H-M 'P 21/n'
_cod_database_code 7048778
_publcif_datablock.id {17298287-672a-4ca6-a008-ed8461d04104}

loop_
_symmetry_equiv_pos_as_xyz
'x, y, z'
'-x+1/2, y+1/2, -z+1/2'
'-x, -y, -z'
'x-1/2, -y-1/2, z-1/2'

loop_
_atom_site_label
_atom_site_type_symbol
_atom_site_fract_x
_atom_site_fract_y
_atom_site_fract_z
_atom_site_U_iso_or_equiv
_atom_site_adp_type
_atom_site_occupancy
_atom_site_symmetry_multiplicity
_atom_site_calc_flag
_atom_site_refinement_flags
Dy1 Dy 0.953716(13) 0.048588(7) 0.855930(11) 0.01641(4) Uani 1 1 d .
Cl1 Cl 0.43991(12) 0.08516(8) 1.21223(13) 0.0895(5) Uani 1 1 d .
O1 O 0.86871(18) 0.02767(10) 0.99962(18) 0.0232(5) Uani 1 1 d .
C1 C 1.1063(3) 0.19604(18) 0.7966(3) 0.0361(9) Uani 1 1 d .
H1A H 1.1274 0.1990 0.8731 0.043 Uiso 1 1 calc R
N1 N 1.0359(2) 0.14260(13) 0.7487(2) 0.0264(6) Uani 1 1 d .
Cl2 Cl 0.43462(10) 0.13638(7) 0.79418(10) 0.0716(4) Uani 1 1 d .
O2 O 0.86112(19) -0.00103(12) 1.16570(18) 0.0296(5) Uani 1 1 d .
N2 N 0.9004(3) 0.03045(13) 0.6488(2) 0.0277(7) Uani 1 1 d .
C2 C 1.1508(4) 0.2484(2) 0.7388(4) 0.0507(11) Uani 1 1 d .
H2A H 1.2003 0.2848 0.7762 0.061 Uiso 1 1 calc R
Cl3 Cl 0.62674(10) 0.10430(5) 0.55792(9) 0.0522(3) Uani 1 1 d .
O3 O 0.3375(2) 0.13541(18) 0.9846(3) 0.0769(11) Uani 1 1 d .
C3 C 1.1198(4) 0.2447(2) 0.6268(4) 0.0507(12) Uani 1 1 d .
H3A H 1.1486 0.2786 0.5868 0.061 Uiso 1 1 calc R
Cl4 Cl 0.83244(9) 0.23435(5) 0.94643(7) 0.0435(2) Uani 1 1 d .
O4 O 0.6038(2) 0.42994(10) 0.66267(18) 0.0259(5) Uani 1 1 d .
C4 C 1.0448(3) 0.1899(2) 0.5717(3) 0.0393(9) Uani 1 1 d .
O5 O 0.56462(19) 0.37957(10) 0.49580(17) 0.0258(5) Uani 1 1 d .
C5 C 1.0060(3) 0.13874(18) 0.6364(3) 0.0305(8) Uani 1 1 d .
O6 O 0.7906(2) 0.11423(11) 0.78956(18) 0.0294(5) Uani 1 1 d .
C6 C 0.9332(3) 0.08016(18) 0.5840(3) 0.0309(8) Uani 1 1 d .
C7 C 0.9006(4) 0.0744(2) 0.4679(3) 0.0399(10) Uani 1 1 d .
C8 C 0.8309(4) 0.0156(2) 0.4201(3) 0.0479(11) Uani 1 1 d .
H8A H 0.8097 0.0093 0.3440 0.057 Uiso 1 1 calc R
C9 C 0.7946(4) -0.0321(2) 0.4843(3) 0.0473(11) Uani 1 1 d .
H9A H 0.7461 -0.0705 0.4532 0.057 Uiso 1 1 calc R
C10 C 0.8313(3) -0.02239(19) 0.5985(3) 0.0374(9) Uani 1 1 d .
H10A H 0.8052 -0.0554 0.6419 0.045 Uiso 1 1 calc R
C11 C 0.9409(4) 0.1284(2) 0.4055(3) 0.0533(12) Uani 1 1 d .
H11A H 0.9190 0.1252 0.3290 0.064 Uiso 1 1 calc R
C12 C 1.0085(4) 0.1827(2) 0.4544(3) 0.0532(12) Uani 1 1 d .
H12A H 1.0328 0.2168 0.4115 0.064 Uiso 1 1 calc R
C13 C 0.8134(3) 0.02616(16) 1.0731(3) 0.0221(7) Uani 1 1 d .
C14 C 0.6880(3) 0.05577(17) 1.0495(3) 0.0264(7) Uani 1 1 d .
C15 C 0.6296(3) 0.05685(18) 1.1315(3) 0.0366(9) Uani 1 1 d .
H15A H 0.6686 0.0396 1.2015 0.044 Uiso 1 1 calc R
C16 C 0.5132(3) 0.0835(2) 1.1095(4) 0.0452(10) Uani 1 1 d .
C17 C 0.4519(3) 0.1089(2) 1.0065(4) 0.0452(11) Uani 1 1 d .
C18 C 0.5115(3) 0.1064(2) 0.9251(3) 0.0413(10) Uani 1 1 d .
C19 C 0.6273(3) 0.08101(17) 0.9455(3) 0.0306(8) Uani 1 1 d .
H19A H 0.6655 0.0807 0.8895 0.037 Uiso 1 1 calc R
C20 C 0.6020(3) 0.37748(15) 0.6001(3) 0.0211(7) Uani 1 1 d .
C21 C 0.6471(3) 0.30726(15) 0.6510(3) 0.0220(7) Uani 1 1 d .
C22 C 0.6254(3) 0.24491(16) 0.5901(3) 0.0259(7) Uani 1 1 d .
H22A H 0.5806 0.2465 0.5164 0.031 Uiso 1 1 calc R
C23 C 0.6689(3) 0.18074(16) 0.6366(3) 0.0255(7) Uani 1 1 d .
C24 C 0.7420(3) 0.17402(16) 0.7467(3) 0.0235(7) Uani 1 1 d .
C25 C 0.7555(3) 0.23779(16) 0.8066(3) 0.0240(7) Uani 1 1 d .
C26 C 0.7113(3) 0.30223(16) 0.7617(3) 0.0261(7) Uani 1 1 d .
H26A H 0.7245 0.3428 0.8056 0.031 Uiso 1 1 calc R

loop_
_atom_site_aniso_label
_atom_site_aniso_U_11
_atom_site_aniso_U_22
_atom_site_aniso_U_33
_atom_site_aniso_U_23
_atom_site_aniso_U_13
_atom_site_aniso_U_12
Dy1 0.02164(7) 0.01327(7) 0.01334(7) 0.00055(6) 0.00326(5) 0.00170(7)
Cl1 0.0672(8) 0.1323(12) 0.0927(11) 0.0124(9) 0.0614(8) 0.0297(8)
O1 0.0225(11) 0.0256(12) 0.0231(12) 0.0008(9) 0.0090(10) 0.0041(9)
C1 0.040(2) 0.033(2) 0.036(2) 0.0063(17) 0.0116(18) -0.0039(17)
N1 0.0340(16) 0.0215(14) 0.0252(15) 0.0067(12) 0.0107(13) 0.0037(13)
Cl2 0.0456(7) 0.0964(10) 0.0597(8) 0.0198(7) -0.0067(6) 0.0247(7)
O2 0.0301(13) 0.0377(13) 0.0226(13) 0.0079(11) 0.0099(11) 0.0112(11)
N2 0.0411(17) 0.0260(15) 0.0160(14) 0.0008(11) 0.0079(13) 0.0091(13)
C2 0.052(3) 0.038(2) 0.064(3) 0.011(2) 0.020(2) -0.010(2)
Cl3 0.0663(7) 0.0238(5) 0.0509(7) -0.0083(4) -0.0096(5) 0.0122(5)
O3 0.0292(16) 0.099(3) 0.103(3) 0.013(2) 0.0198(17) 0.0297(17)
C3 0.057(3) 0.039(2) 0.065(3) 0.024(2) 0.033(3) 0.008(2)
Cl4 0.0521(6) 0.0436(5) 0.0254(5) 0.0051(4) -0.0050(4) 0.0143(5)
O4 0.0349(13) 0.0184(11) 0.0219(12) 0.0001(9) 0.0037(10) 0.0045(10)
C4 0.048(2) 0.039(2) 0.036(2) 0.0160(18) 0.021(2) 0.0122(19)
O5 0.0364(13) 0.0193(11) 0.0193(12) 0.0028(9) 0.0039(10) 0.0061(10)
C5 0.037(2) 0.0315(19) 0.0274(19) 0.0102(15) 0.0161(17) 0.0117(16)
O6 0.0351(13) 0.0237(12) 0.0296(13) 0.0095(10) 0.0090(11) 0.0119(10)
C6 0.042(2) 0.0312(18) 0.0204(18) 0.0047(15) 0.0096(16) 0.0158(17)
C7 0.050(2) 0.051(2) 0.0188(19) 0.0088(17) 0.0103(18) 0.020(2)
C8 0.060(3) 0.061(3) 0.0162(19) -0.0029(19) 0.0006(19) 0.025(2)
C9 0.062(3) 0.044(2) 0.026(2) -0.0148(18) -0.003(2) 0.006(2)
C10 0.052(2) 0.0314(19) 0.024(2) -0.0056(15) 0.0022(18) 0.0033(18)
C11 0.072(3) 0.071(3) 0.022(2) 0.019(2) 0.021(2) 0.029(3)
C12 0.075(3) 0.055(3) 0.039(3) 0.026(2) 0.030(2) 0.022(2)
C13 0.0259(17) 0.0196(15) 0.0214(17) -0.0034(13) 0.0074(14) 0.0003(13)
C14 0.0219(16) 0.0277(17) 0.0317(19) 0.0009(15) 0.0108(14) 0.0033(14)
C15 0.0312(19) 0.043(2) 0.037(2) 0.0034(18) 0.0123(17) 0.0072(17)
C16 0.035(2) 0.051(2) 0.058(3) -0.001(2) 0.027(2) 0.0052(19)
C17 0.023(2) 0.046(2) 0.068(3) 0.002(2) 0.014(2) 0.0106(18)
C18 0.0250(19) 0.044(2) 0.048(3) 0.0103(19) -0.0007(18) 0.0088(17)
C19 0.0251(18) 0.0344(19) 0.032(2) 0.0031(16) 0.0076(16) 0.0017(15)
C20 0.0222(16) 0.0179(15) 0.0229(17) 0.0041(13) 0.0058(14) 0.0029(13)
C21 0.0237(17) 0.0173(15) 0.0237(17) 0.0062(13) 0.0042(14) 0.0042(13)
C22 0.0293(18) 0.0226(16) 0.0229(17) 0.0038(14) 0.0025(15) 0.0053(14)
C23 0.0323(19) 0.0173(15) 0.0253(18) -0.0024(14) 0.0054(15) 0.0024(14)
C24 0.0227(17) 0.0223(15) 0.0268(18) 0.0077(14) 0.0093(14) 0.0058(14)
C25 0.0263(17) 0.0253(17) 0.0188(17) 0.0055(13) 0.0033(14) 0.0077(14)
C26 0.0323(19) 0.0194(16) 0.0251(18) -0.0009(14) 0.0056(15) 0.0062(14)

loop_
_atom_type_symbol
_atom_type_description
_atom_type_scat_dispersion_real
_atom_type_scat_dispersion_imag
_atom_type_scat_source
C C 0.0033 0.0016 'International Tables Vol C Tables 4.2.6.8 and 6.1.1.4'
H H 0.0000 0.0000 'International Tables Vol C Tables 4.2.6.8 and 6.1.1.4'
N N 0.0061 0.0033 'International Tables Vol C Tables 4.2.6.8 and 6.1.1.4'
O O 0.0106 0.0060 'International Tables Vol C Tables 4.2.6.8 and 6.1.1.4'
Cl Cl 0.1484 0.1585 'International Tables Vol C Tables 4.2.6.8 and 6.1.1.4'
Dy Dy -0.1892 4.4098 'International Tables Vol C Tables 4.2.6.8 and 6.1.1.4'

loop_
_geom_angle_atom_site_label_1
_geom_angle_atom_site_label_2
_geom_angle_atom_site_label_3
_geom_angle
_geom_angle_site_symmetry_1
_geom_angle_site_symmetry_3
O6 Dy1 O5 101.14(8) . 4_666
O6 Dy1 O4 108.17(8) . 2_646
O5 Dy1 O4 136.22(7) 4_666 2_646
O6 Dy1 O1 83.93(8) . .
O5 Dy1 O1 76.30(7) 4_666 .
O4 Dy1 O1 75.30(7) 2_646 .
O6 Dy1 O2 148.68(8) . 3_757
O5 Dy1 O2 89.27(8) 4_666 3_757
O4 Dy1 O2 82.32(8) 2_646 3_757
O1 Dy1 O2 127.37(7) . 3_757
O6 Dy1 N2 75.39(8) . .
O5 Dy1 N2 142.35(8) 4_666 .
O4 Dy1 N2 77.66(8) 2_646 .
O1 Dy1 N2 138.56(8) . .
O2 Dy1 N2 78.41(8) 3_757 .
O6 Dy1 N1 79.17(8) . .
O5 Dy1 N1 78.13(8) 4_666 .
O4 Dy1 N1 138.29(8) 2_646 .
O1 Dy1 N1 145.83(8) . .
O2 Dy1 N1 74.16(8) 3_757 .
N2 Dy1 N1 64.32(9) . .
O6 Dy1 O1 160.82(7) . 3_757
O5 Dy1 O1 69.23(7) 4_666 3_757
O4 Dy1 O1 72.65(7) 2_646 3_757
O1 Dy1 O1 77.73(7) . 3_757
O2 Dy1 O1 50.07(7) 3_757 3_757
N2 Dy1 O1 122.58(7) . 3_757
N1 Dy1 O1 113.47(7) . 3_757
O6 Dy1 C13 172.19(9) . 3_757
O5 Dy1 C13 77.53(8) 4_666 3_757
O4 Dy1 C13 77.29(8) 2_646 3_757
O1 Dy1 C13 103.08(8) . 3_757
O2 Dy1 C13 24.67(8) 3_757 3_757
N2 Dy1 C13 100.86(9) . 3_757
N1 Dy1 C13 93.04(8) . 3_757
O1 Dy1 C13 25.44(7) 3_757 3_757
O6 Dy1 Dy1 126.32(6) . 3_757
O5 Dy1 Dy1 67.35(5) 4_666 3_757
O4 Dy1 Dy1 69.15(5) 2_646 3_757
O1 Dy1 Dy1 42.63(5) . 3_757
O2 Dy1 Dy1 84.97(5) 3_757 3_757
N2 Dy1 Dy1 144.52(6) . 3_757
N1 Dy1 Dy1 139.72(6) . 3_757
O1 Dy1 Dy1 35.10(4) 3_757 3_757
C13 Dy1 Dy1 60.49(6) 3_757 3_757
C13 O1 Dy1 170.3(2) . .
C13 O1 Dy1 86.12(18) . 3_757
Dy1 O1 Dy1 102.27(7) . 3_757
N1 C1 C2 124.0(4) . .
C1 N1 C5 117.3(3) . .
C1 N1 Dy1 123.4(2) . .
C5 N1 Dy1 119.3(2) . .
C13 O2 Dy1 102.58(19) . 3_757
C10 N2 C6 117.2(3) . .
C10 N2 Dy1 122.5(2) . .
C6 N2 Dy1 119.9(2) . .
C3 C2 C1 118.4(4) . .
C2 C3 C4 120.2(4) . .
C20 O4 Dy1 137.3(2) . 2_656
C3 C4 C5 117.6(4) . .
C3 C4 C12 123.2(4) . .
C5 C4 C12 119.2(4) . .
C20 O5 Dy1 140.32(19) . 4_565
N1 C5 C4 122.5(3) . .
N1 C5 C6 117.8(3) . .
C4 C5 C6 119.7(3) . .
C24 O6 Dy1 149.4(2) . .
N2 C6 C7 122.2(3) . .
N2 C6 C5 118.4(3) . .
C7 C6 C5 119.4(3) . .
C8 C7 C6 117.6(4) . .
C8 C7 C11 123.6(4) . .
C6 C7 C11 118.7(4) . .
C9 C8 C7 120.0(4) . .
C8 C9 C10 118.6(4) . .
N2 C10 C9 124.3(4) . .
C12 C11 C7 121.6(4) . .
C11 C12 C4 121.3(4) . .
O2 C13 O1 121.0(3) . .
O2 C13 C14 119.0(3) . .
O1 C13 C14 120.0(3) . .
O2 C13 Dy1 52.75(15) . 3_757
O1 C13 Dy1 68.44(16) . 3_757
C14 C13 Dy1 170.3(2) . 3_757
C15 C14 C19 118.9(3) . .
C15 C14 C13 119.9(3) . .
C19 C14 C13 121.2(3) . .
C14 C15 C16 119.9(4) . .
C17 C16 C15 121.8(4) . .
C17 C16 Cl1 118.2(3) . .
C15 C16 Cl1 120.0(3) . .
O3 C17 C16 122.0(4) . .
O3 C17 C18 120.7(4) . .
C16 C17 C18 117.3(3) . .
C19 C18 C17 121.8(4) . .
C19 C18 Cl2 120.1(3) . .
C17 C18 Cl2 118.0(3) . .
C18 C19 C14 120.2(3) . .
O4 C20 O5 124.7(3) . .
O4 C20 C21 118.6(3) . .
O5 C20 C21 116.8(3) . .
C22 C21 C26 117.6(3) . .
C22 C21 C20 121.4(3) . .
C26 C21 C20 121.0(3) . .
C23 C22 C21 121.2(3) . .
C22 C23 C24 123.0(3) . .
C22 C23 Cl3 118.1(3) . .
C24 C23 Cl3 118.9(2) . .
O6 C24 C25 122.9(3) . .
O6 C24 C23 123.6(3) . .
C25 C24 C23 113.5(3) . .
C26 C25 C24 123.9(3) . .
C26 C25 Cl4 118.4(2) . .
C24 C25 Cl4 117.6(2) . .
C25 C26 C21 120.4(3) . .

loop_
_geom_bond_atom_site_label_1
_geom_bond_atom_site_label_2
_geom_bond_distance
_geom_bond_site_symmetry_2
Dy1 O6 2.204(2) .
Dy1 O5 2.305(2) 4_666
Dy1 O4 2.319(2) 2_646
Dy1 O1 2.320(2) .
Dy1 O2 2.391(2) 3_757
Dy1 N2 2.537(3) .
Dy1 N1 2.561(3) .
Dy1 O1 2.733(2) 3_757
Dy1 C13 2.932(3) 3_757
Dy1 Dy1 3.9430(3) 3_757
Cl1 C16 1.732(4) .
O1 C13 1.262(4) .
O1 Dy1 2.733(2) 3_757
C1 N1 1.325(4) .
C1 C2 1.404(5) .
N1 C5 1.365(4) .
Cl2 C18 1.737(4) .
O2 C13 1.254(4) .
O2 Dy1 2.391(2) 3_757
N2 C10 1.319(4) .
N2 C6 1.362(4) .
C2 C3 1.360(6) .
Cl3 C23 1.737(3) .
O3 C17 1.358(4) .
C3 C4 1.397(5) .
Cl4 C25 1.742(3) .
O4 C20 1.260(3) .
O4 Dy1 2.3191(19) 2_656
C4 C5 1.412(5) .
C4 C12 1.428(5) .
O5 C20 1.267(4) .
O5 Dy1 2.305(2) 4_565
C5 C6 1.429(5) .
O6 C24 1.303(3) .
C6 C7 1.413(5) .
C7 C8 1.398(5) .
C7 C11 1.439(5) .
C8 C9 1.351(5) .
C9 C10 1.397(5) .
C11 C12 1.326(6) .
C13 C14 1.494(4) .
C13 Dy1 2.932(3) 3_757
C14 C15 1.381(5) .
C14 C19 1.388(4) .
C15 C16 1.381(5) .
C16 C17 1.379(6) .
C17 C18 1.385(5) .
C18 C19 1.369(4) .
C20 C21 1.496(4) .
C21 C22 1.386(4) .
C21 C26 1.390(4) .
C22 C23 1.373(4) .
C23 C24 1.415(4) .
C24 C25 1.403(4) .
C25 C26 1.373(4) .

loop_
_publcif_info_exptl_table_extra_item
sin_theta_over_lambda_max
